data_7221864
loop_
_publ_author_name
'Yeon, Jeongho'
'Felder, Justin B.'
'Smith, Mark D.'
'Morrison, Gregory'
'zur Loye, Hans-Conrad'

_publ_section_title
;
 Synthetic strategies for new vanadium oxyfluorides containing novel
 building blocks: structures of V(iv) and V(v) containing Sr4V3O5F13,
 Pb7V4O8F18, Pb2VO2F5, and Pb2VOF6
;
_journal_issue 44
_journal_name_full CrystEngComm
_journal_page_first 8428
_journal_paper_doi 10.1039/C5CE01464F
_journal_volume 17
_journal_year 2015
_chemical_formula_moiety 'F18 O8 Pb7 V4'
_chemical_formula_sum 'F18 O8 Pb7 V4'
_chemical_formula_weight 2124.09
_space_group_crystal_system monoclinic
_space_group_IT_number 14
_space_group_name_Hall '-P 2yn'
_space_group_name_H-M_alt 'P 1 21/n 1'
_symmetry_space_group_name_Hall '-P 2yn'
_symmetry_space_group_name_H-M 'P 1 21/n 1'
_audit_creation_method SHELXL-2014/6
_cell_angle_alpha 90
_cell_angle_beta 99.057(2)
_cell_angle_gamma 90
_cell_formula_units_Z 2
_cell_length_a 10.1963(7)
_cell_length_b 7.3172(5)
_cell_length_c 13.9271(10)
_cell_measurement_reflns_used 6152
_cell_measurement_temperature 100(2)
_cell_measurement_theta_max 35.152
_cell_measurement_theta_min 2.688
_cell_volume 1026.12(12)
_computing_cell_refinement 'SAINT-Plus Version 6.45 (Bruker, 2001)'
_computing_data_collection 'SMART Version 5.631 (Bruker, 2001)'
_computing_data_reduction 'SAINT-Plus Version 6.45 (Bruker, 2001)'
_computing_molecular_graphics various
_computing_publication_material various
_computing_structure_refinement 'SHELXL-2014/6 (Sheldrick, 2014)'
_computing_structure_solution 'SHELXS97 (Sheldrick, 2008)'
_diffrn_ambient_temperature 100(2)
_diffrn_measured_fraction_theta_full 1.000
_diffrn_measured_fraction_theta_max 1.000
_diffrn_measurement_device_type 'Bruker SMART APEX CCD diffractometer'
_diffrn_measurement_method 'omega and phi scans'
_diffrn_radiation_type MoK\a
_diffrn_radiation_wavelength 0.71073
_diffrn_reflns_av_R_equivalents 0.0589
_diffrn_reflns_av_unetI/netI 0.0352
_diffrn_reflns_laue_measured_fraction_full 1.000
_diffrn_reflns_laue_measured_fraction_max 1.000
_diffrn_reflns_limit_h_max 15
_diffrn_reflns_limit_h_min -15
_diffrn_reflns_limit_k_max 10
_diffrn_reflns_limit_k_min -11
_diffrn_reflns_limit_l_max 21
_diffrn_reflns_limit_l_min -21
_diffrn_reflns_number 27943
_diffrn_reflns_point_group_measured_fraction_full 1.000
_diffrn_reflns_point_group_measured_fraction_max 1.000
_diffrn_reflns_theta_full 25.242
_diffrn_reflns_theta_max 32.506
_diffrn_reflns_theta_min 2.311
_diffrn_source 'sealed tube'
_exptl_absorpt_coefficient_mu 59.113
_exptl_absorpt_correction_T_max 1.0000
_exptl_absorpt_correction_T_min 0.1603
_exptl_absorpt_correction_type multi-scan
_exptl_absorpt_process_details 'SADABS Version 2.05 (Bruker, 2001)'
_exptl_crystal_colour yellow
_exptl_crystal_density_diffrn 6.875
_exptl_crystal_description polyhedron
_exptl_crystal_F_000 1784
_exptl_crystal_size_max 0.100
_exptl_crystal_size_mid 0.070
_exptl_crystal_size_min 0.050
_refine_diff_density_max 2.951
_refine_diff_density_min -2.079
_refine_diff_density_rms 0.458
_refine_ls_extinction_coef 0.00201(6)
_refine_ls_extinction_expression Fc^*^=kFc[1+0.001xFc^2^\l^3^/sin(2\q)]^-1/4^
_refine_ls_extinction_method SHELXL
_refine_ls_goodness_of_fit_ref 1.101
_refine_ls_hydrogen_treatment undef
_refine_ls_matrix_type full
_refine_ls_number_parameters 170
_refine_ls_number_reflns 3702
_refine_ls_number_restraints 0
_refine_ls_restrained_S_all 1.101
_refine_ls_R_factor_all 0.0368
_refine_ls_R_factor_gt 0.0306
_refine_ls_shift/su_max 0.000
_refine_ls_shift/su_mean 0.000
_refine_ls_structure_factor_coef Fsqd
_refine_ls_weighting_details 'w=1/[\s^2^(Fo^2^)+(0.0264P)^2^+7.3420P] where P=(Fo^2^+2Fc^2^)/3'
_refine_ls_weighting_scheme calc
_refine_ls_wR_factor_gt 0.0678
_refine_ls_wR_factor_ref 0.0703
_reflns_number_gt 3298
_reflns_number_total 3702
_reflns_threshold_expression 'I > 2\s(I)'
_cod_data_source_file c5ce01464f1.cif
_cod_data_source_block Pb7V4O8F18
_cod_depositor_comments 'Adding full bibliography for 7221863--7221866.cif.'
_cod_database_code 7221864
_shelx_space_group_comment
; 
The symmetry employed for this shelxl refinement is uniquely defined 
by the following loop, which should always be used as a source of 
symmetry information in preference to the above space-group names. 
They are only intended as comments. 
;
_shelx_estimated_absorpt_t_min 0.067
_shelx_estimated_absorpt_t_max 0.156

loop_
_space_group_symop_operation_xyz
'x, y, z'
'-x+1/2, y+1/2, -z+1/2'
'-x, -y, -z'
'x-1/2, -y-1/2, z-1/2'

loop_
_atom_site_label
_atom_site_type_symbol
_atom_site_fract_x
_atom_site_fract_y
_atom_site_fract_z
_atom_site_U_iso_or_equiv
_atom_site_adp_type
_atom_site_occupancy
_atom_site_site_symmetry_order
_atom_site_calc_flag
_atom_site_refinement_flags_posn
_atom_site_refinement_flags_occupancy
Pb1 Pb 0.79001(3) 0.66238(4) 0.31716(2) 0.01241(7) Uani 1 1 d . .
Pb2 Pb 0.82165(3) 0.15371(3) 0.46917(2) 0.01036(7) Uani 1 1 d . .
Pb3 Pb 0.44894(3) -0.01319(4) 0.35596(2) 0.01124(7) Uani 1 1 d . .
Pb4 Pb 0.5000 0.5000 0.5000 0.01250(8) Uani 1 2 d S P
V1 V 0.42979(13) 0.48879(17) 0.23279(9) 0.0133(2) Uani 1 1 d . .
V2 V 0.16756(13) 0.36491(18) 0.40560(9) 0.0133(2) Uani 1 1 d . .
F1 F 0.5545(4) 0.6412(6) 0.3393(3) 0.0117(8) Uani 1 1 d . .
F2 F 0.3149(4) 0.5110(6) 0.3437(3) 0.0133(8) Uani 1 1 d . .
F3 F 0.5067(4) 0.2928(6) 0.3069(3) 0.0150(8) Uani 1 1 d . .
F4 F 0.2474(5) 0.5274(6) 0.5134(3) 0.0152(8) Uani 1 1 d . .
F5 F 0.3252(4) 0.2196(6) 0.4511(3) 0.0122(8) Uani 1 1 d . .
F6 F 0.0563(5) 0.5515(6) 0.3638(3) 0.0188(9) Uani 1 1 d . .
F7 F 0.5871(4) 0.1590(6) 0.4948(3) 0.0108(8) Uani 1 1 d . .
F8 F 0.6863(4) -0.0190(6) 0.3453(3) 0.0137(8) Uani 1 1 d . .
F9 F 0.7988(5) 0.3178(6) 0.3250(3) 0.0130(8) Uani 1 1 d . .
O1 O 0.3033(5) 0.3927(7) 0.1630(4) 0.0124(9) Uani 1 1 d . .
O2 O 0.5458(5) 0.4842(7) 0.1589(4) 0.0153(10) Uani 1 1 d . .
O3 O 0.3682(5) 0.7397(7) 0.1993(3) 0.0113(9) Uani 1 1 d . .
O4 O 0.0817(5) 0.2533(7) 0.4789(4) 0.0108(9) Uani 1 1 d . .

loop_
_atom_site_aniso_label
_atom_site_aniso_U_11
_atom_site_aniso_U_22
_atom_site_aniso_U_33
_atom_site_aniso_U_23
_atom_site_aniso_U_13
_atom_site_aniso_U_12
Pb1 0.01502(13) 0.01228(13) 0.01024(12) 0.00086(8) 0.00293(9) 0.00101(9)
Pb2 0.01270(12) 0.00989(12) 0.00866(11) 0.00065(8) 0.00224(8) 0.00076(8)
Pb3 0.01373(13) 0.01087(13) 0.00960(12) 0.00090(8) 0.00331(9) -0.00128(8)
Pb4 0.01314(17) 0.01356(18) 0.01140(16) 0.00070(12) 0.00381(12) -0.00046(12)
V1 0.0161(6) 0.0106(5) 0.0125(5) -0.0005(4) 0.0002(4) -0.0009(4)
V2 0.0123(5) 0.0156(6) 0.0123(5) 0.0006(4) 0.0030(4) 0.0021(4)
F1 0.014(2) 0.0102(19) 0.0105(18) -0.0009(14) 0.0015(15) -0.0008(15)
F2 0.0143(19) 0.014(2) 0.0129(19) -0.0001(15) 0.0057(15) -0.0031(16)
F3 0.017(2) 0.012(2) 0.015(2) 0.0063(16) 0.0003(16) -0.0005(16)
F4 0.021(2) 0.013(2) 0.0126(19) -0.0026(15) 0.0062(16) -0.0006(17)
F5 0.016(2) 0.0086(19) 0.0122(18) 0.0003(14) 0.0030(15) 0.0030(15)
F6 0.020(2) 0.016(2) 0.022(2) 0.0027(17) 0.0058(18) 0.0054(18)
F7 0.0116(19) 0.0115(19) 0.0091(18) -0.0013(14) 0.0010(14) 0.0030(15)
F8 0.014(2) 0.012(2) 0.016(2) -0.0038(15) 0.0045(16) 0.0001(16)
F9 0.022(2) 0.0072(19) 0.0100(19) -0.0006(14) 0.0035(16) 0.0014(16)
O1 0.015(2) 0.013(2) 0.009(2) -0.0010(17) -0.0011(18) -0.0044(19)
O2 0.017(3) 0.013(2) 0.018(2) 0.0037(19) 0.010(2) 0.0049(19)
O3 0.015(2) 0.012(2) 0.008(2) 0.0013(17) 0.0042(17) 0.0018(18)
O4 0.012(2) 0.010(2) 0.011(2) -0.0006(17) 0.0046(17) -0.0030(18)

loop_
_atom_type_symbol
_atom_type_description
_atom_type_scat_dispersion_real
_atom_type_scat_dispersion_imag
_atom_type_scat_source
F F 0.0171 0.0103 'International Tables Vol C Tables 4.2.6.8 and 6.1.1.4'
V V 0.3005 0.5294 'International Tables Vol C Tables 4.2.6.8 and 6.1.1.4'
Pb Pb -3.3944 10.1111 'International Tables Vol C Tables 4.2.6.8 and 6.1.1.4'
O O 0.0106 0.0060 'International Tables Vol C Tables 4.2.6.8 and 6.1.1.4'

loop_
_geom_angle_atom_site_label_1
_geom_angle_atom_site_label_2
_geom_angle_atom_site_label_3
_geom_angle
_geom_angle_site_symmetry_1
_geom_angle_site_symmetry_3
F9 Pb1 F1 83.22(15) 2_655 .
F9 Pb1 F9 121.92(11) 2_655 .
F1 Pb1 F9 87.75(14) . .
F9 Pb1 F8 65.25(14) 2_655 1_565
F1 Pb1 F8 67.27(14) . 1_565
F9 Pb1 F8 153.69(14) . 1_565
F9 Pb1 F8 66.33(14) 2_655 2_655
F1 Pb1 F8 107.11(14) . 2_655
F9 Pb1 F8 62.12(13) . 2_655
F8 Pb1 F8 131.58(10) 1_565 2_655
F9 Pb1 F6 124.58(15) 2_655 1_655
F1 Pb1 F6 151.00(14) . 1_655
F9 Pb1 F6 71.04(14) . 1_655
F8 Pb1 F6 128.43(14) 1_565 1_655
F8 Pb1 F6 80.75(14) 2_655 1_655
F9 Pb1 F4 149.76(15) 2_655 3_666
F1 Pb1 F4 66.55(13) . 3_666
F9 Pb1 F4 58.65(13) . 3_666
F8 Pb1 F4 101.69(13) 1_565 3_666
F8 Pb1 F4 120.53(13) 2_655 3_666
F6 Pb1 F4 85.26(13) 1_655 3_666
F9 Pb1 O2 80.85(16) 2_655 2_655
F1 Pb1 O2 126.53(14) . 2_655
F9 Pb1 O2 142.74(15) . 2_655
F8 Pb1 O2 59.66(14) 1_565 2_655
F8 Pb1 O2 112.13(14) 2_655 2_655
F6 Pb1 O2 71.71(15) 1_655 2_655
F4 Pb1 O2 117.36(14) 3_666 2_655
F9 Pb1 Pb2 31.35(10) 2_655 2_655
F1 Pb1 Pb2 89.65(9) . 2_655
F9 Pb1 Pb2 91.74(9) . 2_655
F8 Pb1 Pb2 96.07(10) 1_565 2_655
F8 Pb1 Pb2 35.92(9) 2_655 2_655
F6 Pb1 Pb2 109.97(10) 1_655 2_655
F4 Pb1 Pb2 141.13(9) 3_666 2_655
O2 Pb1 Pb2 101.47(11) 2_655 2_655
F9 Pb1 Pb3 81.61(11) 2_655 2_655
F1 Pb1 Pb3 142.41(10) . 2_655
F9 Pb1 Pb3 71.84(10) . 2_655
F8 Pb1 Pb3 133.45(10) 1_565 2_655
F8 Pb1 Pb3 35.45(10) 2_655 2_655
F6 Pb1 Pb3 49.30(10) 1_655 2_655
F4 Pb1 Pb3 121.91(9) 3_666 2_655
O2 Pb1 Pb3 84.49(11) 2_655 2_655
Pb2 Pb1 Pb3 60.728(7) 2_655 2_655
F9 Pb2 F8 71.43(15) . .
F9 Pb2 F4 66.63(14) . 3_666
F8 Pb2 F4 115.50(15) . 3_666
F9 Pb2 F7 98.57(15) . .
F8 Pb2 F7 69.59(14) . .
F4 Pb2 F7 70.88(14) 3_666 .
F9 Pb2 O2 70.05(16) . 2_645
F8 Pb2 O2 64.75(15) . 2_645
F4 Pb2 O2 132.92(15) 3_666 2_645
F7 Pb2 O2 134.24(15) . 2_645
F9 Pb2 O4 82.48(15) . 1_655
F8 Pb2 O4 128.43(15) . 1_655
F4 Pb2 O4 91.87(15) 3_666 1_655
F7 Pb2 O4 160.29(14) . 1_655
O2 Pb2 O4 64.73(15) 2_645 1_655
F9 Pb2 O1 153.97(15) . 4_666
F8 Pb2 O1 121.38(16) . 4_666
F4 Pb2 O1 87.45(15) 3_666 4_666
F7 Pb2 O1 69.19(14) . 4_666
O2 Pb2 O1 135.06(16) 2_645 4_666
O4 Pb2 O1 101.48(15) 1_655 4_666
F9 Pb2 Pb1 31.66(10) . 2_645
F8 Pb2 Pb1 40.80(11) . 2_645
F4 Pb2 Pb1 92.45(10) 3_666 2_645
F7 Pb2 Pb1 90.78(9) . 2_645
O2 Pb2 Pb1 55.86(12) 2_645 2_645
O4 Pb2 Pb1 99.69(10) 1_655 2_645
O1 Pb2 Pb1 158.83(11) 4_666 2_645
F9 Pb2 Pb3 81.93(11) . .
F8 Pb2 Pb3 33.31(10) . .
F4 Pb2 Pb3 93.36(11) 3_666 .
F7 Pb2 Pb3 36.35(9) . .
O2 Pb2 Pb3 98.06(11) 2_645 .
O4 Pb2 Pb3 160.01(10) 1_655 .
O1 Pb2 Pb3 98.02(11) 4_666 .
Pb1 Pb2 Pb3 60.839(7) 2_645 .
F9 Pb2 Pb3 131.35(12) . 3_656
F8 Pb2 Pb3 85.99(11) . 3_656
F4 Pb2 Pb3 87.08(10) 3_666 3_656
F7 Pb2 Pb3 32.81(9) . 3_656
O2 Pb2 Pb3 137.07(11) 2_645 3_656
O4 Pb2 Pb3 141.08(10) 1_655 3_656
O1 Pb2 Pb3 39.60(11) 4_666 3_656
Pb1 Pb2 Pb3 119.237(9) 2_645 3_656
Pb3 Pb2 Pb3 58.552(8) . 3_656
F7 Pb3 F3 136.25(14) 3_656 .
F7 Pb3 F8 109.29(14) 3_656 .
F3 Pb3 F8 73.40(15) . .
F7 Pb3 F7 72.87(16) 3_656 .
F3 Pb3 F7 68.18(14) . .
F8 Pb3 F7 67.66(14) . .
F7 Pb3 F5 72.51(13) 3_656 .
F3 Pb3 F5 72.53(14) . .
F8 Pb3 F5 127.25(14) . .
F7 Pb3 F5 62.82(13) . .
F7 Pb3 O1 72.09(14) 3_656 2_545
F3 Pb3 O1 119.12(15) . 2_545
F8 Pb3 O1 161.41(15) . 2_545
F7 Pb3 O1 128.42(14) . 2_545
F5 Pb3 O1 71.24(15) . 2_545
F7 Pb3 F1 77.45(13) 3_656 1_545
F3 Pb3 F1 134.39(14) . 1_545
F8 Pb3 F1 65.06(13) . 1_545
F7 Pb3 F1 109.87(13) . 1_545
F5 Pb3 F1 149.91(13) . 1_545
O1 Pb3 F1 98.00(14) 2_545 1_545
F7 Pb3 O3 108.26(14) 3_656 1_545
F3 Pb3 O3 114.89(14) . 1_545
F8 Pb3 O3 96.40(14) . 1_545
F7 Pb3 O3 162.74(14) . 1_545
F5 Pb3 O3 134.37(14) . 1_545
O1 Pb3 O3 66.32(15) 2_545 1_545
F1 Pb3 O3 55.05(13) 1_545 1_545
F7 Pb3 Pb3 37.49(10) 3_656 3_656
F3 Pb3 Pb3 101.59(10) . 3_656
F8 Pb3 Pb3 87.59(10) . 3_656
F7 Pb3 Pb3 35.38(9) . 3_656
F5 Pb3 Pb3 61.77(9) . 3_656
O1 Pb3 Pb3 102.09(11) 2_545 3_656
F1 Pb3 Pb3 94.87(8) 1_545 3_656
O3 Pb3 Pb3 142.95(10) 1_545 3_656
F7 Pb3 Pb2 93.35(10) 3_656 .
F3 Pb3 Pb2 65.21(10) . .
F8 Pb3 Pb2 32.48(10) . .
F7 Pb3 Pb2 35.25(9) . .
F5 Pb3 Pb2 95.99(9) . .
O1 Pb3 Pb2 162.77(11) 2_545 .
F1 Pb3 Pb2 87.41(9) 1_545 .
O3 Pb3 Pb2 128.78(10) 1_545 .
Pb3 Pb3 Pb2 61.006(7) 3_656 .
F7 Pb3 Pb1 148.36(10) 3_656 2_645
F3 Pb3 Pb1 48.34(11) . 2_645
F8 Pb3 Pb1 39.17(10) . 2_645
F7 Pb3 Pb1 87.60(10) . 2_645
F5 Pb3 Pb1 120.63(9) . 2_645
O1 Pb3 Pb1 137.90(11) 2_545 2_645
F1 Pb3 Pb1 86.54(9) 1_545 2_645
O3 Pb3 Pb1 83.34(10) 1_545 2_645
Pb3 Pb3 Pb1 119.285(11) 3_656 2_645
Pb2 Pb3 Pb1 58.433(7) . 2_645
F7 Pb3 Pb4 38.41(10) 3_656 1_545
F3 Pb3 Pb4 157.04(10) . 1_545
F8 Pb3 Pb4 87.93(10) . 1_545
F7 Pb3 Pb4 92.66(9) . 1_545
F5 Pb3 Pb4 110.83(9) . 1_545
O1 Pb3 Pb4 82.43(11) 2_545 1_545
F1 Pb3 Pb4 39.08(9) 1_545 1_545
O3 Pb3 Pb4 79.73(10) 1_545 1_545
Pb3 Pb3 Pb4 63.565(7) 3_656 1_545
Pb2 Pb3 Pb4 91.859(7) . 1_545
Pb1 Pb3 Pb4 121.461(8) 2_645 1_545
F1 Pb4 F1 180.0 . 3_666
F1 Pb4 F4 67.90(13) . 3_666
F1 Pb4 F4 112.10(13) 3_666 3_666
F1 Pb4 F4 112.10(13) . .
F1 Pb4 F4 67.90(13) 3_666 .
F4 Pb4 F4 180.0 3_666 .
F1 Pb4 F2 119.85(13) . 3_666
F1 Pb4 F2 60.15(13) 3_666 3_666
F4 Pb4 F2 58.31(13) 3_666 3_666
F4 Pb4 F2 121.69(13) . 3_666
F1 Pb4 F2 60.15(13) . .
F1 Pb4 F2 119.85(13) 3_666 .
F4 Pb4 F2 121.69(13) 3_666 .
F4 Pb4 F2 58.31(13) . .
F2 Pb4 F2 180.0 3_666 .
F1 Pb4 F7 103.41(13) . .
F1 Pb4 F7 76.59(13) 3_666 .
F4 Pb4 F7 65.73(13) 3_666 .
F4 Pb4 F7 114.27(14) . .
F2 Pb4 F7 78.21(13) 3_666 .
F2 Pb4 F7 101.79(13) . .
F1 Pb4 F7 76.59(13) . 3_666
F1 Pb4 F7 103.41(13) 3_666 3_666
F4 Pb4 F7 114.27(13) 3_666 3_666
F4 Pb4 F7 65.73(13) . 3_666
F2 Pb4 F7 101.79(13) 3_666 3_666
F2 Pb4 F7 78.21(13) . 3_666
F7 Pb4 F7 180.0 . 3_666
F1 Pb4 F5 72.37(13) . 3_666
F1 Pb4 F5 107.63(13) 3_666 3_666
F4 Pb4 F5 57.67(13) 3_666 3_666
F4 Pb4 F5 122.33(13) . 3_666
F2 Pb4 F5 57.69(12) 3_666 3_666
F2 Pb4 F5 122.31(12) . 3_666
F7 Pb4 F5 120.33(12) . 3_666
F7 Pb4 F5 59.67(12) 3_666 3_666
F1 Pb4 F5 107.63(13) . .
F1 Pb4 F5 72.37(13) 3_666 .
F4 Pb4 F5 122.33(13) 3_666 .
F4 Pb4 F5 57.67(13) . .
F2 Pb4 F5 122.31(12) 3_666 .
F2 Pb4 F5 57.69(12) . .
F7 Pb4 F5 59.67(12) . .
F7 Pb4 F5 120.33(12) 3_666 .
F5 Pb4 F5 180.0 3_666 .
F1 Pb4 V2 96.43(10) . .
F1 Pb4 V2 83.57(10) 3_666 .
F4 Pb4 V2 146.98(10) 3_666 .
F4 Pb4 V2 33.02(10) . .
F2 Pb4 V2 143.63(9) 3_666 .
F2 Pb4 V2 36.37(9) . .
F7 Pb4 V2 91.83(9) . .
F7 Pb4 V2 88.17(9) 3_666 .
F5 Pb4 V2 147.37(9) 3_666 .
F5 Pb4 V2 32.63(9) . .
F1 Pb4 V2 83.57(10) . 3_666
F1 Pb4 V2 96.43(10) 3_666 3_666
F4 Pb4 V2 33.02(10) 3_666 3_666
F4 Pb4 V2 146.98(10) . 3_666
F2 Pb4 V2 36.37(9) 3_666 3_666
F2 Pb4 V2 143.63(9) . 3_666
F7 Pb4 V2 88.17(9) . 3_666
F7 Pb4 V2 91.83(9) 3_666 3_666
F5 Pb4 V2 32.63(9) 3_666 3_666
F5 Pb4 V2 147.37(9) . 3_666
V2 Pb4 V2 180.0 . 3_666
O1 V1 O2 101.0(3) . .
O1 V1 F3 102.7(2) . .
O2 V1 F3 92.7(2) . .
O1 V1 O3 93.9(2) . .
O2 V1 O3 95.9(2) . .
F3 V1 O3 159.5(2) . .
O1 V1 F2 89.5(2) . .
O2 V1 F2 169.4(2) . .
F3 V1 F2 83.50(19) . .
O3 V1 F2 84.68(19) . .
O1 V1 F1 165.7(2) . .
O2 V1 F1 92.1(2) . .
F3 V1 F1 82.13(18) . .
O3 V1 F1 78.98(19) . .
F2 V1 F1 77.61(17) . .
O4 V2 O3 101.5(2) . 2_545
O4 V2 F6 101.8(2) . .
O3 V2 F6 95.2(2) 2_545 .
O4 V2 F5 91.1(2) . .
O3 V2 F5 92.2(2) 2_545 .
F6 V2 F5 163.5(2) . .
O4 V2 F4 91.3(2) . .
O3 V2 F4 166.1(2) 2_545 .
F6 V2 F4 87.3(2) . .
F5 V2 F4 82.06(19) . .
O4 V2 F2 165.5(2) . .
O3 V2 F2 89.5(2) 2_545 .
F6 V2 F2 86.4(2) . .
F5 V2 F2 78.90(18) . .
F4 V2 F2 76.98(18) . .
O4 V2 Pb4 118.08(18) . .
O3 V2 Pb4 121.53(18) 2_545 .
F6 V2 Pb4 114.78(17) . .
F5 V2 Pb4 49.12(13) . .
F4 V2 Pb4 45.94(13) . .
F2 V2 Pb4 47.41(12) . .
V1 F1 Pb1 115.72(18) . .
V1 F1 Pb4 101.98(17) . .
Pb1 F1 Pb4 118.36(16) . .
V1 F1 Pb3 109.95(17) . 1_565
Pb1 F1 Pb3 110.53(15) . 1_565
Pb4 F1 Pb3 98.74(14) . 1_565
V1 F2 V2 140.7(2) . .
V1 F2 Pb4 101.27(17) . .
V2 F2 Pb4 96.22(16) . .
V1 F3 Pb3 139.5(2) . .
V2 F4 Pb2 123.5(2) . 3_666
V2 F4 Pb4 101.03(18) . .
Pb2 F4 Pb4 112.31(17) 3_666 .
V2 F4 Pb1 104.17(18) . 3_666
Pb2 F4 Pb1 107.82(15) 3_666 3_666
Pb4 F4 Pb1 106.65(15) . 3_666
V2 F5 Pb3 129.3(2) . .
V2 F5 Pb4 98.25(16) . .
Pb3 F5 Pb4 105.61(15) . .
V2 F6 Pb1 145.6(2) . 1_455
Pb3 F7 Pb2 113.49(16) 3_656 .
Pb3 F7 Pb3 107.13(16) 3_656 .
Pb2 F7 Pb3 108.40(15) . .
Pb3 F7 Pb4 107.14(15) 3_656 .
Pb2 F7 Pb4 110.75(16) . .
Pb3 F7 Pb4 109.85(14) . .
Pb2 F8 Pb3 114.21(17) . .
Pb2 F8 Pb1 112.20(17) . 1_545
Pb3 F8 Pb1 116.85(17) . 1_545
Pb2 F8 Pb1 103.28(16) . 2_645
Pb3 F8 Pb1 105.39(16) . 2_645
Pb1 F8 Pb1 102.95(15) 1_545 2_645
Pb2 F9 Pb1 116.99(18) . 2_645
Pb2 F9 Pb1 123.55(17) . .
Pb1 F9 Pb1 116.25(17) 2_645 .
V1 O1 Pb3 127.5(3) . 2
V1 O1 Pb2 117.6(3) . 4_565
Pb3 O1 Pb2 98.60(16) 2 4_565
V1 O2 Pb2 149.9(3) . 2_655
V1 O2 Pb1 113.4(2) . 2_645
Pb2 O2 Pb1 96.29(16) 2_655 2_645
V2 O3 V1 135.7(3) 2 .
V2 O3 Pb3 108.1(2) 2 1_565
V1 O3 Pb3 111.5(2) . 1_565
V2 O4 Pb2 134.6(3) . 1_455

loop_
_geom_bond_atom_site_label_1
_geom_bond_atom_site_label_2
_geom_bond_distance
_geom_bond_site_symmetry_2
Pb1 F9 2.339(4) 2_655
Pb1 F1 2.474(4) .
Pb1 F9 2.525(4) .
Pb1 F8 2.615(4) 1_565
Pb1 F8 2.666(4) 2_655
Pb1 F6 2.810(5) 1_655
Pb1 F4 2.816(4) 3_666
Pb1 O2 2.878(5) 2_655
Pb1 Pb2 3.9715(4) 2_655
Pb1 Pb3 4.0705(4) 2_655
Pb2 F9 2.319(4) .
Pb2 F8 2.394(4) .
Pb2 F4 2.461(4) 3_666
Pb2 F7 2.473(4) .
Pb2 O2 2.703(5) 2_645
Pb2 O4 2.732(5) 1_655
Pb2 O1 2.756(5) 4_666
Pb2 Pb1 3.9715(4) 2_645
Pb2 Pb3 4.0661(4) .
Pb2 Pb3 4.0886(4) 3_656
Pb3 F7 2.416(4) 3_656
Pb3 F3 2.440(4) .
Pb3 F8 2.448(4) .
Pb3 F7 2.540(4) .
Pb3 F5 2.602(4) .
Pb3 O1 2.636(5) 2_545
Pb3 F1 2.772(4) 1_545
Pb3 O3 2.853(5) 1_545
Pb3 Pb3 3.9878(6) 3_656
Pb3 Pb1 4.0705(4) 2_645
Pb3 Pb4 4.0810(3) 1_545
Pb4 F1 2.603(4) .
Pb4 F1 2.603(4) 3_666
Pb4 F4 2.619(5) 3_666
Pb4 F4 2.619(5) .
Pb4 F2 2.649(4) 3_666
Pb4 F2 2.649(4) .
Pb4 F7 2.653(4) .
Pb4 F7 2.653(4) 3_666
Pb4 F5 2.733(4) 3_666
Pb4 F5 2.733(4) .
Pb4 V2 3.5766(13) .
Pb4 V2 3.5766(13) 3_666
V1 O1 1.645(5) .
V1 O2 1.685(5) .
V1 F3 1.866(4) .
V1 O3 1.972(5) .
V1 F2 2.086(4) .
V1 F1 2.114(4) .
V2 O4 1.661(5) .
V2 O3 1.715(5) 2_545
V2 F6 1.812(5) .
V2 F5 1.948(4) .
V2 F4 1.986(5) .
V2 F2 2.133(4) .
F1 Pb3 2.772(4) 1_565
F4 Pb2 2.461(4) 3_666
F4 Pb1 2.816(4) 3_666
F6 Pb1 2.810(5) 1_455
F7 Pb3 2.416(4) 3_656
F8 Pb1 2.615(4) 1_545
F8 Pb1 2.666(4) 2_645
F9 Pb1 2.339(4) 2_645
O1 Pb3 2.636(5) 2
O1 Pb2 2.756(5) 4_565
O2 Pb2 2.703(5) 2_655
O2 Pb1 2.878(5) 2_645
O3 V2 1.715(5) 2
O3 Pb3 2.853(5) 1_565
O4 Pb2 2.732(5) 1_455
